data_9016150
loop_
_publ_author_name
'Kampf, A. R.'
'Mills, S. J.'
'Housley, R. M.'
'Marty, J.'
'Thorne, B.'

_publ_section_title
;
 Lead-tellurium oxysalts from Otto Mountain near Baker, California:
 VI. Telluroperite, Pb3Te4+O4Cl2, the Te analog of perite and nadorite
;
_journal_name_full 'American Mineralogist'
_journal_page_first 1569
_journal_page_last 1573
_journal_paper_doi 10.2138/am.2010.3515
_journal_volume 95
_journal_year 2010
_chemical_compound_source 'Otto Mountain, Baker, California'
_chemical_formula_sum 'Cl O2 Pb1.5 Te0.5'
_chemical_name_mineral Telluroperite
_space_group_IT_number 63
_symmetry_space_group_name_Hall '-B 2b 2'
_symmetry_space_group_name_H-M 'B m m b'
_cell_angle_alpha 90
_cell_angle_beta 90
_cell_angle_gamma 90
_cell_length_a 5.5649
_cell_length_b 5.5565
_cell_length_c 12.4750
_cell_formula_units_Z 4
_cell_volume 385.744
_database_code_amcsd 0017747
_exptl_crystal_density_diffrn 7.612
_cod_original_formula_sum 'Pb1.5 Te.5 O2 Cl'
_cod_database_code 9016150

loop_
_space_group_symop_operation_xyz
x,y,z
1/2+x,y,1/2+z
x,1/2+y,-z
1/2+x,1/2+y,1/2-z
-x,1/2-y,z
1/2-x,1/2-y,1/2+z
-x,y,z
1/2-x,y,1/2+z
x,-y,-z
1/2+x,-y,1/2-z
x,1/2-y,z
1/2+x,1/2-y,1/2+z
-x,1/2+y,-z
1/2-x,1/2+y,1/2-z
-x,-y,-z
1/2-x,-y,1/2-z

loop_
_atom_site_aniso_label
_atom_site_aniso_U_11
_atom_site_aniso_U_22
_atom_site_aniso_U_33
_atom_site_aniso_U_12
_atom_site_aniso_U_13
_atom_site_aniso_U_23
Pb1 0.01600 0.01800 0.02800 0.00000 0.00000 0.00000
Pb2 0.01300 0.01000 0.05200 0.00000 0.00000 0.00000
Te2 0.01300 0.01000 0.05200 0.00000 0.00000 0.00000
O 0.01600 0.02100 0.01800 0.00000 0.00000 -0.00100
Cl 0.01900 0.01800 0.00000 0.00000 0.00000 0.00000

loop_
_atom_site_label
_atom_site_fract_x
_atom_site_fract_y
_atom_site_fract_z
_atom_site_occupancy
_atom_site_U_iso_or_equiv
Pb1 0.00000 0.25000 0.38920 1.00000 0.02100
Pb2 0.00000 0.25000 0.09610 0.50000 0.02500
Te2 0.00000 0.25000 0.09610 0.50000 0.02500
O 0.76300 0.00000 0.00000 1.00000 0.01800
Cl 0.00000 0.25000 0.74730 1.00000 0.01300

loop_
_cod_related_entry_id
_cod_related_entry_database
_cod_related_entry_code
1 AMCSD 0017747
